data_7134483
loop_
_publ_author_name
'Iwamoto, Takahiro'
'Amano, Sota'
'Maeda, Kousuke'
'Shibama, Natsuki'
'Sekiguchi, Wakana'
'Kazama, Yuki'
'Nakamura, Yasuyuki'
'Sugamata, Koh'
'Imoto, Hiroaki'
'Naka, Kensuke'
'Ishii, Youichi'

_publ_section_title
;
 Exclusive macrocyclization through multiple Si--O bond formations from
 diol and dichlorosilane
;
_journal_issue 45
_journal_name_full 'Chemical Communications'
_journal_page_first 8180
_journal_page_last 8183
_journal_paper_doi 10.1039/D5CC01499A
_journal_volume 61
_journal_year 2025
_chemical_formula_sum 'C16 H20 O4 Si2'
_chemical_formula_weight 332.50
_space_group_crystal_system monoclinic
_space_group_IT_number 14
_space_group_name_Hall '-P 2ybc'
_space_group_name_H-M_alt 'P 1 21/c 1'
_atom_sites_solution_hydrogens geom
_audit_creation_method SHELXL-2019/3
_audit_update_record
;
2024-04-10 deposited with the CCDC.	2025-04-21 downloaded from the CCDC.
;
_cell_angle_alpha 90
_cell_angle_beta 112.376(4)
_cell_angle_gamma 90
_cell_formula_units_Z 4
_cell_length_a 13.3626(5)
_cell_length_b 10.5370(2)
_cell_length_c 12.8771(4)
_cell_measurement_reflns_used 8429
_cell_measurement_temperature 100(2)
_cell_measurement_theta_max 20.7010
_cell_measurement_theta_min 1.5040
_cell_volume 1676.60(10)
_computing_cell_refinement 'CrysAlisPro 1.171.42.58a (Rigaku OD, 2022)'
_computing_data_collection 'CrysAlisPro 1.171.42.58a (Rigaku OD, 2022)'
_computing_data_reduction 'CrysAlisPro 1.171.42.58a (Rigaku OD, 2022)'
_computing_molecular_graphics 'Yadokari-XG (Wakita, Nemoto et al., 2009)'
_computing_publication_material 'Yadokari-XG (Wakita, Nemoto et al., 2009)'
_computing_structure_refinement 'SHELXL 2018/3 (Sheldrick, 2015)'
_computing_structure_solution 'SHELXT 2018/2 (Sheldrick, 2018)'
_diffrn_ambient_temperature 100(2)
_diffrn_measured_fraction_theta_full 0.995
_diffrn_measured_fraction_theta_max 0.995
_diffrn_measurement_device_type 'PILATUS3 X CdTe 1M'
_diffrn_measurement_method \w-scan
_diffrn_radiation_type Synchrotron
_diffrn_radiation_wavelength 0.414
_diffrn_reflns_av_R_equivalents 0.0944
_diffrn_reflns_av_unetI/netI 0.0596
_diffrn_reflns_Laue_measured_fraction_full 0.995
_diffrn_reflns_Laue_measured_fraction_max 0.995
_diffrn_reflns_limit_h_max 16
_diffrn_reflns_limit_h_min -16
_diffrn_reflns_limit_k_max 13
_diffrn_reflns_limit_k_min -13
_diffrn_reflns_limit_l_max 16
_diffrn_reflns_limit_l_min -16
_diffrn_reflns_number 23065
_diffrn_reflns_point_group_measured_fraction_full 0.995
_diffrn_reflns_point_group_measured_fraction_max 0.995
_diffrn_reflns_theta_full 14.383
_diffrn_reflns_theta_max 14.996
_diffrn_reflns_theta_min 1.479
_diffrn_source 'SPring-8 BL02B1 beamline'
_exptl_absorpt_coefficient_mu 0.064
_exptl_absorpt_correction_T_max 1.00000
_exptl_absorpt_correction_T_min 0.45408
_exptl_absorpt_correction_type multi-scan
_exptl_absorpt_process_details
;
CrysAlisPro 1.171.42.94a (Rigaku Oxford Diffraction, 2023)
Empirical absorption correction using spherical harmonics,
implemented in SCALE3 ABSPACK scaling algorithm.
;
_exptl_crystal_colour colorless
_exptl_crystal_density_diffrn 1.317
_exptl_crystal_description plate
_exptl_crystal_F_000 704
_exptl_crystal_size_max 0.020
_exptl_crystal_size_mid 0.020
_exptl_crystal_size_min 0.010
_refine_diff_density_max 0.750
_refine_diff_density_min -0.340
_refine_diff_density_rms 0.070
_refine_ls_extinction_method none
_refine_ls_goodness_of_fit_ref 1.028
_refine_ls_hydrogen_treatment constr
_refine_ls_matrix_type full
_refine_ls_number_parameters 203
_refine_ls_number_reflns 3406
_refine_ls_number_restraints 0
_refine_ls_restrained_S_all 1.028
_refine_ls_R_factor_all 0.0603
_refine_ls_R_factor_gt 0.0456
_refine_ls_shift/su_max 0.000
_refine_ls_shift/su_mean 0.000
_refine_ls_structure_factor_coef Fsqd
_refine_ls_weighting_details 'w=1/[\s^2^(Fo^2^)+(0.0646P)^2^+0.3905P] where P=(Fo^2^+2Fc^2^)/3'
_refine_ls_weighting_scheme calc
_refine_ls_wR_factor_gt 0.1122
_refine_ls_wR_factor_ref 0.1206
_reflns_Friedel_coverage 0.000
_reflns_number_gt 2718
_reflns_number_total 3406
_reflns_threshold_expression 'I > 2\s(I)'
_cod_data_source_file d5cc01499a2.cif
_cod_data_source_block 43_Si01_autored_a
_cod_depositor_comments 'Adding full bibliography for 7134482--7134483.cif.'
_cod_original_sg_symbol_H-M 'P 21/c'
_cod_database_code 7134483
_shelx_shelxl_version_number 2019/3
_shelx_space_group_comment
;
The symmetry employed for this shelxl refinement is uniquely defined
by the following loop, which should always be used as a source of
symmetry information in preference to the above space-group names.
They are only intended as comments.
;
_shelx_estimated_absorpt_t_min 0.999
_shelx_estimated_absorpt_t_max 0.999

loop_
_space_group_symop_operation_xyz
'x, y, z'
'-x, y+1/2, -z+1/2'
'-x, -y, -z'
'x, -y-1/2, z-1/2'

loop_
_atom_site_label
_atom_site_type_symbol
_atom_site_fract_x
_atom_site_fract_y
_atom_site_fract_z
_atom_site_U_iso_or_equiv
_atom_site_adp_type
_atom_site_occupancy
_atom_site_site_symmetry_order
_atom_site_calc_flag
_atom_site_refinement_flags_posn
_atom_site_refinement_flags_adp
_atom_site_refinement_flags_occupancy
_atom_site_disorder_assembly
_atom_site_disorder_group
Si1 Si 0.47572(5) 0.45085(5) 0.69968(5) 0.02050(16) Uani 1 1 d . . . . .
C1 C 0.40727(19) 0.5897(2) 0.6164(2) 0.0299(5) Uani 1 1 d . . . . .
H7 H 0.454987 0.663740 0.639796 0.045 Uiso 1 1 calc R U . . .
H8 H 0.340340 0.606504 0.628398 0.045 Uiso 1 1 calc R U . . .
H9 H 0.389979 0.572746 0.536593 0.045 Uiso 1 1 calc R U . . .
C2 C 0.52456(19) 0.46673(19) 0.85438(18) 0.0263(5) Uani 1 1 d . . . . .
H10 H 0.569853 0.393498 0.889938 0.039 Uiso 1 1 calc R U . . .
H11 H 0.462497 0.470356 0.877151 0.039 Uiso 1 1 calc R U . . .
H12 H 0.567178 0.544748 0.877891 0.039 Uiso 1 1 calc R U . . .
O1 O 0.39358(12) 0.32638(13) 0.67193(12) 0.0256(3) Uani 1 1 d . . . . .
C3 C 0.32128(18) 0.28476(18) 0.56844(17) 0.0227(4) Uani 1 1 d . . . . .
C4 C 0.21873(19) 0.2480(2) 0.55966(19) 0.0294(5) Uani 1 1 d . . . . .
H13 H 0.198499 0.255692 0.622565 0.035 Uiso 1 1 calc R U . . .
C5 C 0.14530(19) 0.1998(2) 0.4585(2) 0.0298(5) Uani 1 1 d . . . . .
H14 H 0.074760 0.175781 0.452452 0.036 Uiso 1 1 calc R U . . .
C6 C 0.17467(18) 0.18670(17) 0.36688(17) 0.0222(4) Uani 1 1 d . . . . .
C7 C 0.27677(19) 0.2251(2) 0.37529(19) 0.0281(5) Uani 1 1 d . . . . .
H15 H 0.296893 0.217704 0.312295 0.034 Uiso 1 1 calc R U . . .
C8 C 0.35001(19) 0.2748(2) 0.47612(18) 0.0274(5) Uani 1 1 d . . . . .
H16 H 0.419637 0.301696 0.481427 0.033 Uiso 1 1 calc R U . . .
O2 O 0.10197(13) 0.14367(13) 0.26428(12) 0.0276(4) Uani 1 1 d . . . . .
Si2 Si 0.02684(5) 0.01411(5) 0.22497(5) 0.02127(17) Uani 1 1 d . . . . .
C9 C 0.0144(2) -0.06784(19) 0.34693(19) 0.0283(5) Uani 1 1 d . . . . .
H1 H 0.086051 -0.075158 0.407320 0.042 Uiso 1 1 calc R U . . .
H2 H -0.015972 -0.152756 0.324250 0.042 Uiso 1 1 calc R U . . .
H3 H -0.033426 -0.018921 0.373667 0.042 Uiso 1 1 calc R U . . .
C10 C -0.10164(18) 0.06012(19) 0.11264(19) 0.0278(5) Uani 1 1 d . . . . .
H4 H -0.134833 0.129374 0.139103 0.042 Uiso 1 1 calc R U . . .
H5 H -0.150716 -0.012922 0.092148 0.042 Uiso 1 1 calc R U . . .
H6 H -0.087805 0.088429 0.046839 0.042 Uiso 1 1 calc R U . . .
O3 O 0.57763(12) 0.42433(13) 0.65940(12) 0.0245(3) Uani 1 1 d . . . . .
C11 C 0.66079(17) 0.33769(18) 0.70507(18) 0.0215(4) Uani 1 1 d . . . . .
C12 C 0.66004(17) 0.22583(18) 0.64736(18) 0.0232(4) Uani 1 1 d . . . . .
H17 H 0.601384 0.208291 0.578712 0.028 Uiso 1 1 calc R U . . .
C13 C 0.74473(17) 0.13955(18) 0.68967(18) 0.0239(5) Uani 1 1 d . . . . .
H18 H 0.744094 0.063588 0.649682 0.029 Uiso 1 1 calc R U . . .
C14 C 0.83024(17) 0.16453(18) 0.79040(18) 0.0231(4) Uani 1 1 d . . . . .
C15 C 0.83006(18) 0.27581(18) 0.84896(18) 0.0232(4) Uani 1 1 d . . . . .
H19 H 0.887677 0.292322 0.918661 0.028 Uiso 1 1 calc R U . . .
C16 C 0.74609(17) 0.36267(18) 0.80592(18) 0.0232(4) Uani 1 1 d . . . . .
H20 H 0.747028 0.439073 0.845450 0.028 Uiso 1 1 calc R U . . .
O4 O 0.91562(12) 0.08224(14) 0.83757(12) 0.0268(3) Uani 1 1 d . . . . .

loop_
_atom_site_aniso_label
_atom_site_aniso_U_11
_atom_site_aniso_U_22
_atom_site_aniso_U_33
_atom_site_aniso_U_23
_atom_site_aniso_U_13
_atom_site_aniso_U_12
Si1 0.0261(3) 0.0148(3) 0.0216(3) 0.00042(19) 0.0102(2) 0.0012(2)
C1 0.0363(13) 0.0241(10) 0.0318(12) 0.0043(9) 0.0160(11) 0.0086(9)
C2 0.0352(13) 0.0200(9) 0.0234(11) -0.0014(8) 0.0107(10) -0.0002(8)
O1 0.0311(8) 0.0236(7) 0.0210(7) -0.0010(5) 0.0086(7) -0.0053(6)
C3 0.0305(12) 0.0162(9) 0.0211(10) 0.0011(7) 0.0095(9) -0.0002(7)
C4 0.0347(13) 0.0324(11) 0.0255(11) -0.0054(9) 0.0164(10) -0.0055(9)
C5 0.0300(12) 0.0307(11) 0.0326(12) -0.0050(9) 0.0162(10) -0.0058(9)
C6 0.0296(12) 0.0141(9) 0.0214(10) -0.0009(7) 0.0079(9) 0.0008(7)
C7 0.0362(13) 0.0284(11) 0.0229(11) -0.0008(8) 0.0147(10) -0.0007(9)
C8 0.0284(12) 0.0288(11) 0.0265(11) 0.0007(8) 0.0121(10) -0.0020(8)
O2 0.0372(9) 0.0202(7) 0.0215(8) 0.0001(5) 0.0069(7) -0.0049(6)
Si2 0.0266(3) 0.0153(3) 0.0215(3) -0.0006(2) 0.0086(3) 0.0015(2)
C9 0.0391(13) 0.0191(9) 0.0292(11) 0.0009(8) 0.0159(10) -0.0001(9)
C10 0.0305(12) 0.0213(10) 0.0289(11) -0.0030(8) 0.0085(10) 0.0030(8)
O3 0.0285(8) 0.0194(7) 0.0271(8) 0.0039(5) 0.0123(7) 0.0047(6)
C11 0.0248(11) 0.0166(9) 0.0262(11) 0.0038(7) 0.0133(9) 0.0029(7)
C12 0.0270(12) 0.0201(10) 0.0215(10) -0.0008(7) 0.0080(9) -0.0006(8)
C13 0.0310(12) 0.0167(9) 0.0244(11) -0.0018(7) 0.0110(10) 0.0006(8)
C14 0.0284(12) 0.0184(9) 0.0252(11) 0.0011(7) 0.0131(9) 0.0031(8)
C15 0.0264(11) 0.0214(10) 0.0232(10) -0.0022(8) 0.0110(9) -0.0014(8)
C16 0.0284(11) 0.0167(9) 0.0288(11) -0.0039(7) 0.0155(10) -0.0015(7)
O4 0.0312(9) 0.0239(7) 0.0246(8) 0.0004(6) 0.0099(7) 0.0079(6)

loop_
_atom_type_symbol
_atom_type_description
_atom_type_scat_dispersion_real
_atom_type_scat_dispersion_imag
_atom_type_scat_source
C C -0.0001 0.0005 'International Tables Vol C Tables 4.2.6.8 and 6.1.1.4'
H H 0.0000 0.0000 'International Tables Vol C Tables 4.2.6.8 and 6.1.1.4'
O O 0.0017 0.0018 'International Tables Vol C Tables 4.2.6.8 and 6.1.1.4'
Si Si 0.0270 0.0230 'International Tables Vol C Tables 4.2.6.8 and 6.1.1.4'

loop_
_geom_angle_atom_site_label_1
_geom_angle_atom_site_label_2
_geom_angle_atom_site_label_3
_geom_angle
_geom_angle_site_symmetry_1
_geom_angle_site_symmetry_3
_geom_angle_publ_flag
O3 Si1 O1 110.78(8) . . ?
O3 Si1 C1 103.74(9) . . ?
O1 Si1 C1 111.21(10) . . ?
O3 Si1 C2 110.92(10) . . ?
O1 Si1 C2 103.67(9) . . ?
C1 Si1 C2 116.67(10) . . ?
C3 O1 Si1 128.23(13) . . ?
C8 C3 O1 122.0(2) . . ?
C8 C3 C4 119.8(2) . . ?
O1 C3 C4 118.17(19) . . ?
C3 C4 C5 120.0(2) . . ?
C6 C5 C4 120.3(2) . . ?
O2 C6 C5 121.5(2) . . ?
O2 C6 C7 118.82(19) . . ?
C5 C6 C7 119.6(2) . . ?
C6 C7 C8 120.1(2) . . ?
C3 C8 C7 120.1(2) . . ?
C6 O2 Si2 133.25(13) . . ?
O2 Si2 O4 108.33(8) . 3_656 ?
O2 Si2 C10 107.39(9) . . ?
O4 Si2 C10 104.26(9) 3_656 . ?
O2 Si2 C9 111.37(9) . . ?
O4 Si2 C9 109.53(9) 3_656 . ?
C10 Si2 C9 115.53(11) . . ?
C11 O3 Si1 126.96(13) . . ?
O3 C11 C16 120.84(18) . . ?
O3 C11 C12 119.36(19) . . ?
C16 C11 C12 119.77(18) . . ?
C13 C12 C11 120.34(19) . . ?
C14 C13 C12 119.96(18) . . ?
O4 C14 C13 122.80(18) . . ?
O4 C14 C15 117.57(19) . . ?
C13 C14 C15 119.62(19) . . ?
C16 C15 C14 120.4(2) . . ?
C11 C16 C15 119.93(18) . . ?
C14 O4 Si2 129.20(14) . 3_656 ?

loop_
_geom_bond_atom_site_label_1
_geom_bond_atom_site_label_2
_geom_bond_distance
_geom_bond_site_symmetry_2
_geom_bond_publ_flag
Si1 O3 1.6551(16) . ?
Si1 O1 1.6595(15) . ?
Si1 C1 1.838(2) . ?
Si1 C2 1.853(2) . ?
O1 C3 1.386(2) . ?
C3 C8 1.385(3) . ?
C3 C4 1.387(3) . ?
C4 C5 1.394(3) . ?
C5 C6 1.385(3) . ?
C6 O2 1.385(2) . ?
C6 C7 1.387(3) . ?
C7 C8 1.396(3) . ?
O2 Si2 1.6555(15) . ?
Si2 O4 1.6559(15) 3_656 ?
Si2 C10 1.840(2) . ?
Si2 C9 1.854(2) . ?
O3 C11 1.384(2) . ?
C11 C16 1.388(3) . ?
C11 C12 1.391(3) . ?
C12 C13 1.391(3) . ?
C13 C14 1.389(3) . ?
C14 O4 1.377(2) . ?
C14 C15 1.395(3) . ?
C15 C16 1.389(3) . ?

loop_
_geom_torsion_atom_site_label_1
_geom_torsion_atom_site_label_2
_geom_torsion_atom_site_label_3
_geom_torsion_atom_site_label_4
_geom_torsion
_geom_torsion_site_symmetry_1
_geom_torsion_site_symmetry_2
_geom_torsion_site_symmetry_3
_geom_torsion_site_symmetry_4
_geom_torsion_publ_flag
O3 Si1 O1 C3 -72.67(19) . . . . ?
C1 Si1 O1 C3 42.1(2) . . . . ?
C2 Si1 O1 C3 168.29(18) . . . . ?
Si1 O1 C3 C8 46.4(3) . . . . ?
Si1 O1 C3 C4 -136.01(18) . . . . ?
C8 C3 C4 C5 0.7(3) . . . . ?
O1 C3 C4 C5 -176.90(19) . . . . ?
C3 C4 C5 C6 0.9(3) . . . . ?
C4 C5 C6 O2 -177.48(19) . . . . ?
C4 C5 C6 C7 -1.8(3) . . . . ?
O2 C6 C7 C8 176.88(18) . . . . ?
C5 C6 C7 C8 1.1(3) . . . . ?
O1 C3 C8 C7 176.11(18) . . . . ?
C4 C3 C8 C7 -1.4(3) . . . . ?
C6 C7 C8 C3 0.5(3) . . . . ?
C5 C6 O2 Si2 -55.6(3) . . . . ?
C7 C6 O2 Si2 128.61(19) . . . . ?
C6 O2 Si2 O4 -103.6(2) . . . 3_656 ?
C6 O2 Si2 C10 144.37(19) . . . . ?
C6 O2 Si2 C9 17.0(2) . . . . ?
O1 Si1 O3 C11 -67.58(18) . . . . ?
C1 Si1 O3 C11 173.00(17) . . . . ?
C2 Si1 O3 C11 46.98(19) . . . . ?
Si1 O3 C11 C16 -77.1(2) . . . . ?
Si1 O3 C11 C12 104.6(2) . . . . ?
O3 C11 C12 C13 177.68(18) . . . . ?
C16 C11 C12 C13 -0.6(3) . . . . ?
C11 C12 C13 C14 0.4(3) . . . . ?
C12 C13 C14 O4 179.02(19) . . . . ?
C12 C13 C14 C15 0.5(3) . . . . ?
O4 C14 C15 C16 -179.90(18) . . . . ?
C13 C14 C15 C16 -1.3(3) . . . . ?
O3 C11 C16 C15 -178.45(18) . . . . ?
C12 C11 C16 C15 -0.2(3) . . . . ?
C14 C15 C16 C11 1.2(3) . . . . ?
C13 C14 O4 Si2 33.4(3) . . . 3_656 ?
C15 C14 O4 Si2 -148.01(17) . . . 3_656 ?
